data_7048036
loop_
_publ_author_name
'Nguyen, Minh Tho'
'Gabidullin, Bulat'
'Nikonov, Georgii I.'

_publ_section_title
;
 Imino-stabilised phosphinidene (or azaphosphole?) and some of its
 derivatives.
;
_journal_issue 47
_journal_name_full 'Dalton transactions (Cambridge, England : 2003)'
_journal_page_first 17011
_journal_page_last 17019
_journal_paper_doi 10.1039/c8dt03465f
_journal_volume 47
_journal_year 2018
_chemical_formula_sum 'C32 H41 N2 P'
_chemical_formula_weight 484.64
_chemical_properties_physical Air-sensitive
_space_group_crystal_system monoclinic
_space_group_IT_number 9
_space_group_name_Hall 'C -2yc'
_space_group_name_H-M_alt 'C 1 c 1'
_symmetry_space_group_name_Hall 'C -2yc'
_symmetry_space_group_name_H-M 'C 1 c 1'
_atom_sites_solution_hydrogens mixed
_audit_creation_method SHELXL-2018/3
_audit_update_record
;
2018-11-08 deposited with the CCDC.
2018-11-12 downloaded from the CCDC.
;
_cell_angle_alpha 90
_cell_angle_beta 112.867(8)
_cell_angle_gamma 90
_cell_formula_units_Z 4
_cell_length_a 8.277(5)
_cell_length_b 43.32(3)
_cell_length_c 8.716(5)
_cell_measurement_reflns_used 1675
_cell_measurement_temperature 200(2)
_cell_measurement_theta_max 20.70
_cell_measurement_theta_min 2.70
_cell_volume 2880(3)
_computing_cell_refinement 'APEX II (Bruker, 2009)'
_computing_data_collection 'APEX II (Bruker, 2009)'
_computing_data_reduction 'SAINT (Bruker)'
_computing_molecular_graphics 'Mercury (Macrae et al., 2008)'
_computing_publication_material 'CIFTAB (Sheldrick, 1997)'
_computing_structure_refinement 'SHELXL-2016/6 (Sheldrick, 2016)'
_computing_structure_solution 'SHELXT 2014/5 (Sheldrick, 2014)'
_diffrn_ambient_temperature 200(2)
_diffrn_measured_fraction_theta_full 1.000
_diffrn_measured_fraction_theta_max 0.977
_diffrn_measurement_device_type 'Bruker APEX-II CCD'
_diffrn_measurement_method '\f and \w scans'
_diffrn_radiation_type MoK\a
_diffrn_radiation_wavelength 0.71073
_diffrn_reflns_av_R_equivalents 0.0585
_diffrn_reflns_av_unetI/netI 0.0809
_diffrn_reflns_Laue_measured_fraction_full 1.000
_diffrn_reflns_Laue_measured_fraction_max 0.977
_diffrn_reflns_limit_h_max 10
_diffrn_reflns_limit_h_min -10
_diffrn_reflns_limit_k_max 56
_diffrn_reflns_limit_k_min -57
_diffrn_reflns_limit_l_max 11
_diffrn_reflns_limit_l_min -10
_diffrn_reflns_number 14188
_diffrn_reflns_point_group_measured_fraction_full 0.899
_diffrn_reflns_point_group_measured_fraction_max 0.852
_diffrn_reflns_theta_full 25.242
_diffrn_reflns_theta_max 28.370
_diffrn_reflns_theta_min 1.880
_exptl_absorpt_coefficient_mu 0.117
_exptl_absorpt_correction_T_max 0.7457
_exptl_absorpt_correction_T_min 0.5479
_exptl_absorpt_correction_type multi-scan
_exptl_absorpt_process_details 'SADABS, Bruker (2003)'
_exptl_crystal_colour yellow
_exptl_crystal_density_diffrn 1.118
_exptl_crystal_description plate
_exptl_crystal_F_000 1048
_exptl_crystal_size_max 0.192
_exptl_crystal_size_mid 0.111
_exptl_crystal_size_min 0.084
_refine_diff_density_max 0.715
_refine_diff_density_min -0.263
_refine_diff_density_rms 0.044
_refine_ls_abs_structure_details
;
 Refined as an inversion twin.
;
_refine_ls_abs_structure_Flack 0.27(19)
_refine_ls_extinction_method none
_refine_ls_goodness_of_fit_ref 0.984
_refine_ls_hydrogen_treatment mixed
_refine_ls_matrix_type full
_refine_ls_number_parameters 330
_refine_ls_number_reflns 6151
_refine_ls_number_restraints 3
_refine_ls_restrained_S_all 0.984
_refine_ls_R_factor_all 0.1134
_refine_ls_R_factor_gt 0.0601
_refine_ls_shift/su_max 0.000
_refine_ls_shift/su_mean 0.000
_refine_ls_structure_factor_coef Fsqd
_refine_ls_weighting_details 'w=1/[\s^2^(Fo^2^)+(0.0850P)^2^] where P=(Fo^2^+2Fc^2^)/3'
_refine_ls_weighting_scheme calc
_refine_ls_wR_factor_gt 0.1433
_refine_ls_wR_factor_ref 0.1696
_reflns_Friedel_coverage 0.738
_reflns_Friedel_fraction_full 0.798
_reflns_Friedel_fraction_max 0.726
_reflns_number_gt 3587
_reflns_number_total 6151
_reflns_threshold_expression 'I > 2\s(I)'
_cod_data_source_file c8dt03465f2.cif
_cod_data_source_block shelx
_cod_depositor_comments 'Adding full bibliography for 7048036--7048038.cif.'
_cod_database_code 7048036
_shelx_shelxl_version_number 2018/3
_shelx_space_group_comment
;
The symmetry employed for this shelxl refinement is uniquely defined
by the following loop, which should always be used as a source of
symmetry information in preference to the above space-group names.
They are only intended as comments.
;
_shelx_estimated_absorpt_t_min 0.978
_shelx_estimated_absorpt_t_max 0.990

loop_
_space_group_symop_operation_xyz
'x, y, z'
'x, -y, z+1/2'
'x+1/2, y+1/2, z'
'x+1/2, -y+1/2, z+1/2'

loop_
_atom_site_label
_atom_site_type_symbol
_atom_site_fract_x
_atom_site_fract_y
_atom_site_fract_z
_atom_site_U_iso_or_equiv
_atom_site_adp_type
_atom_site_occupancy
_atom_site_site_symmetry_order
_atom_site_calc_flag
_atom_site_refinement_flags_posn
_atom_site_refinement_flags_adp
C1 C 0.6829(6) 0.62487(10) 0.5117(5) 0.0379(10) Uani 1 1 d . .
C2 C 0.7252(6) 0.59932(10) 0.4334(6) 0.0404(11) Uani 1 1 d . .
C3 C 0.8904(7) 0.59767(12) 0.4294(6) 0.0473(12) Uani 1 1 d . .
H4 H 0.918997 0.580602 0.376301 0.057 Uiso 1 1 calc R U
C4 C 1.0174(6) 0.62075(12) 0.5024(7) 0.0518(13) Uani 1 1 d . .
H5 H 1.129837 0.618908 0.497883 0.062 Uiso 1 1 calc R U
C5 C 0.9813(7) 0.64554(12) 0.5788(6) 0.0497(13) Uani 1 1 d . .
H6 H 1.068350 0.660827 0.628615 0.060 Uiso 1 1 calc R U
C6 C 0.8126(6) 0.64847(10) 0.5839(6) 0.0376(10) Uani 1 1 d . .
C7 C 0.7518(6) 0.67267(11) 0.6542(6) 0.0444(12) Uani 1 1 d . .
H7A H 0.819608 0.690185 0.707242 0.053 Uiso 1 1 calc R U
C8 C 0.5959(6) 0.57395(11) 0.3580(7) 0.0475(12) Uani 1 1 d . .
H8A H 0.596412 0.568352 0.248081 0.057 Uiso 1 1 calc R U
H8B H 0.630350 0.555482 0.430405 0.057 Uiso 1 1 calc R U
C9 C 0.2874(6) 0.56146(10) 0.3216(6) 0.0398(11) Uani 1 1 d . .
C10 C 0.3007(6) 0.54235(11) 0.4568(6) 0.0469(12) Uani 1 1 d . .
C11 C 0.1685(7) 0.52118(12) 0.4351(8) 0.0582(14) Uani 1 1 d . .
H11 H 0.178544 0.507523 0.523601 0.070 Uiso 1 1 calc R U
C12 C 0.0241(7) 0.51941(11) 0.2899(8) 0.0575(14) Uani 1 1 d . .
H12 H -0.064594 0.504625 0.278600 0.069 Uiso 1 1 calc R U
C13 C 0.0063(7) 0.53883(12) 0.1604(7) 0.0516(13) Uani 1 1 d . .
H13 H -0.096459 0.537688 0.061175 0.062 Uiso 1 1 calc R U
C14 C 0.1356(6) 0.56018(10) 0.1713(6) 0.0439(11) Uani 1 1 d . .
C15 C 0.4514(7) 0.54471(13) 0.6271(7) 0.0562(14) Uani 1 1 d . .
H15 H 0.531570 0.561466 0.620480 0.067 Uiso 1 1 calc R U
C16 C 0.5575(9) 0.51500(15) 0.6738(9) 0.0807(19) Uani 1 1 d . .
H16A H 0.604076 0.510190 0.588939 0.121 Uiso 1 1 calc R U
H16B H 0.481972 0.498081 0.680530 0.121 Uiso 1 1 calc R U
H16C H 0.654832 0.517604 0.781969 0.121 Uiso 1 1 calc R U
C17 C 0.3858(11) 0.55369(18) 0.7630(8) 0.085(2) Uani 1 1 d . .
H17A H 0.313877 0.536940 0.778328 0.127 Uiso 1 1 calc R U
H17B H 0.315198 0.572545 0.729904 0.127 Uiso 1 1 calc R U
H17C H 0.486300 0.557341 0.867781 0.127 Uiso 1 1 calc R U
C18 C 0.1108(7) 0.58263(11) 0.0297(6) 0.0490(12) Uani 1 1 d . .
H18 H 0.227448 0.585666 0.022522 0.059 Uiso 1 1 calc R U
C19 C -0.0171(9) 0.57122(16) -0.1397(7) 0.0775(19) Uani 1 1 d . .
H19A H -0.014626 0.585270 -0.226898 0.116 Uiso 1 1 calc R U
H19B H -0.135802 0.570592 -0.140670 0.116 Uiso 1 1 calc R U
H19C H 0.017142 0.550461 -0.160327 0.116 Uiso 1 1 calc R U
C20 C 0.0483(9) 0.61415(13) 0.0656(8) 0.0671(17) Uani 1 1 d . .
H20A H -0.068686 0.612004 0.067632 0.101 Uiso 1 1 calc R U
H20B H 0.043509 0.628803 -0.021740 0.101 Uiso 1 1 calc R U
H20C H 0.130228 0.621753 0.173739 0.101 Uiso 1 1 calc R U
C21 C 0.4892(6) 0.68968(11) 0.6968(6) 0.0440(11) Uani 1 1 d . .
C22 C 0.4984(7) 0.68676(12) 0.8615(7) 0.0494(12) Uani 1 1 d . .
C23 C 0.4078(8) 0.70822(14) 0.9146(8) 0.0656(16) Uani 1 1 d . .
H23 H 0.414232 0.707115 1.025650 0.079 Uiso 1 1 calc R U
C24 C 0.3091(8) 0.73103(15) 0.8119(8) 0.0700(17) Uani 1 1 d . .
H24 H 0.249328 0.745533 0.852663 0.084 Uiso 1 1 calc R U
C25 C 0.2960(8) 0.73303(13) 0.6497(8) 0.0645(16) Uani 1 1 d . .
H25 H 0.224985 0.748616 0.578628 0.077 Uiso 1 1 calc R U
C26 C 0.3861(6) 0.71241(11) 0.5890(7) 0.0475(12) Uani 1 1 d . .
C27 C 0.6026(7) 0.66129(13) 0.9763(7) 0.0583(14) Uani 1 1 d . .
H27 H 0.671546 0.650505 0.920151 0.070 Uiso 1 1 calc R U
C28 C 0.4803(11) 0.63740(17) 1.0055(9) 0.086(2) Uani 1 1 d . .
H28A H 0.412880 0.647268 1.062834 0.129 Uiso 1 1 calc R U
H28B H 0.550268 0.620496 1.074116 0.129 Uiso 1 1 calc R U
H28C H 0.399745 0.629215 0.898213 0.129 Uiso 1 1 calc R U
C29 C 0.7305(10) 0.67325(17) 1.1411(9) 0.096(2) Uani 1 1 d . .
H29A H 0.666281 0.683918 1.199082 0.144 Uiso 1 1 calc R U
H29B H 0.812051 0.687676 1.122135 0.144 Uiso 1 1 calc R U
H29C H 0.796225 0.655931 1.209166 0.144 Uiso 1 1 calc R U
C30 C 0.3667(8) 0.71431(13) 0.4078(7) 0.0563(14) Uani 1 1 d . .
H30 H 0.463586 0.702044 0.395994 0.068 Uiso 1 1 calc R U
C31 C 0.1926(9) 0.70013(16) 0.2938(8) 0.0785(19) Uani 1 1 d . .
H31A H 0.096084 0.710690 0.310618 0.118 Uiso 1 1 calc R U
H31B H 0.191127 0.678163 0.320015 0.118 Uiso 1 1 calc R U
H31C H 0.178857 0.702438 0.177507 0.118 Uiso 1 1 calc R U
C32 C 0.3797(11) 0.74764(16) 0.3532(9) 0.083(2) Uani 1 1 d . .
H32A H 0.487677 0.757138 0.431693 0.124 Uiso 1 1 calc R U
H32B H 0.278292 0.759488 0.351718 0.124 Uiso 1 1 calc R U
H32C H 0.381610 0.747537 0.241490 0.124 Uiso 1 1 calc R U
N1 N 0.4199(5) 0.58356(9) 0.3380(6) 0.0465(10) Uani 1 1 d D .
N2 N 0.5821(5) 0.66776(8) 0.6365(5) 0.0419(9) Uani 1 1 d . .
P1 P 0.48827(17) 0.63395(3) 0.53590(18) 0.0531(4) Uani 1 1 d . .
H1A H 0.383(7) 0.5990(10) 0.264(5) 0.060(17) Uiso 1 1 d D .

loop_
_atom_site_aniso_label
_atom_site_aniso_U_11
_atom_site_aniso_U_22
_atom_site_aniso_U_33
_atom_site_aniso_U_23
_atom_site_aniso_U_13
_atom_site_aniso_U_12
C1 0.031(2) 0.040(2) 0.037(2) 0.006(2) 0.008(2) 0.0013(19)
C2 0.038(3) 0.038(2) 0.041(3) 0.002(2) 0.012(2) -0.001(2)
C3 0.039(3) 0.054(3) 0.048(3) 0.000(2) 0.016(2) 0.004(2)
C4 0.032(3) 0.058(3) 0.066(4) 0.003(3) 0.019(3) -0.002(2)
C5 0.032(2) 0.055(3) 0.057(3) 0.002(3) 0.012(2) -0.007(2)
C6 0.031(2) 0.036(2) 0.044(3) 0.002(2) 0.012(2) -0.0028(19)
C7 0.038(3) 0.039(3) 0.052(3) 0.001(2) 0.014(2) -0.008(2)
C8 0.044(3) 0.043(3) 0.055(3) -0.004(2) 0.018(2) -0.001(2)
C9 0.037(2) 0.030(2) 0.053(3) -0.001(2) 0.018(2) -0.0022(19)
C10 0.038(3) 0.046(3) 0.050(3) 0.001(2) 0.010(2) 0.001(2)
C11 0.052(3) 0.046(3) 0.076(4) 0.015(3) 0.024(3) -0.003(2)
C12 0.046(3) 0.044(3) 0.078(4) 0.003(3) 0.019(3) -0.010(2)
C13 0.038(3) 0.055(3) 0.056(3) -0.003(3) 0.012(2) -0.005(2)
C14 0.042(3) 0.040(3) 0.048(3) 0.000(2) 0.016(2) 0.005(2)
C15 0.049(3) 0.059(3) 0.050(3) 0.008(3) 0.009(3) -0.001(3)
C16 0.066(4) 0.083(4) 0.074(4) 0.006(4) 0.006(3) 0.017(4)
C17 0.096(6) 0.100(5) 0.057(4) -0.002(4) 0.027(4) 0.001(4)
C18 0.044(3) 0.048(3) 0.052(3) 0.004(2) 0.016(2) 0.000(2)
C19 0.083(5) 0.088(5) 0.048(3) 0.000(3) 0.010(3) -0.007(4)
C20 0.076(4) 0.057(3) 0.062(4) 0.008(3) 0.021(3) 0.010(3)
C21 0.038(3) 0.041(3) 0.053(3) -0.005(2) 0.017(2) -0.002(2)
C22 0.044(3) 0.049(3) 0.052(3) 0.002(2) 0.015(2) -0.003(2)
C23 0.065(4) 0.074(4) 0.067(4) -0.001(3) 0.036(3) 0.005(3)
C24 0.061(4) 0.076(4) 0.077(4) -0.003(3) 0.032(3) 0.020(3)
C25 0.060(4) 0.064(4) 0.069(4) 0.010(3) 0.024(3) 0.025(3)
C26 0.039(3) 0.045(3) 0.057(3) 0.006(2) 0.017(2) 0.004(2)
C27 0.056(4) 0.060(3) 0.057(3) 0.011(3) 0.020(3) 0.004(3)
C28 0.089(5) 0.082(4) 0.081(5) 0.022(4) 0.026(4) -0.019(4)
C29 0.083(5) 0.082(5) 0.084(5) 0.007(4) -0.011(4) 0.004(4)
C30 0.049(3) 0.057(3) 0.059(3) 0.010(3) 0.017(3) 0.009(3)
C31 0.077(4) 0.084(4) 0.058(4) 0.005(3) 0.008(3) -0.001(4)
C32 0.101(5) 0.070(4) 0.083(5) 0.018(4) 0.042(4) 0.002(4)
N1 0.038(2) 0.034(2) 0.065(3) -0.001(2) 0.017(2) -0.0031(18)
N2 0.034(2) 0.038(2) 0.050(2) 0.0023(18) 0.0123(18) 0.0020(17)
P1 0.0364(7) 0.0543(8) 0.0664(9) -0.0009(7) 0.0174(6) -0.0020(6)

loop_
_atom_type_symbol
_atom_type_description
_atom_type_scat_dispersion_real
_atom_type_scat_dispersion_imag
_atom_type_scat_source
C C 0.0033 0.0016 'International Tables Vol C Tables 4.2.6.8 and 6.1.1.4'
H H 0.0000 0.0000 'International Tables Vol C Tables 4.2.6.8 and 6.1.1.4'
N N 0.0061 0.0033 'International Tables Vol C Tables 4.2.6.8 and 6.1.1.4'
P P 0.1023 0.0942 'International Tables Vol C Tables 4.2.6.8 and 6.1.1.4'

loop_
_geom_angle_atom_site_label_1
_geom_angle_atom_site_label_2
_geom_angle_atom_site_label_3
_geom_angle
C2 C1 C6 119.0(4)
C2 C1 P1 130.3(3)
C6 C1 P1 110.7(3)
C3 C2 C1 119.0(4)
C3 C2 C8 119.8(4)
C1 C2 C8 121.2(4)
C2 C3 C4 121.5(5)
C2 C3 H4 119.2
C4 C3 H4 119.2
C5 C4 C3 121.0(5)
C5 C4 H5 119.5
C3 C4 H5 119.5
C4 C5 C6 119.5(4)
C4 C5 H6 120.2
C6 C5 H6 120.2
C7 C6 C5 127.2(4)
C7 C6 C1 112.9(4)
C5 C6 C1 119.9(4)
N2 C7 C6 111.2(4)
N2 C7 H7A 124.4
C6 C7 H7A 124.4
N1 C8 C2 110.7(4)
N1 C8 H8A 109.5
C2 C8 H8A 109.5
N1 C8 H8B 109.5
C2 C8 H8B 109.5
H8A C8 H8B 108.1
C10 C9 N1 120.4(4)
C10 C9 C14 120.1(4)
N1 C9 C14 119.4(4)
C11 C10 C9 118.3(5)
C11 C10 C15 118.8(5)
C9 C10 C15 122.9(4)
C12 C11 C10 121.7(5)
C12 C11 H11 119.1
C10 C11 H11 119.1
C11 C12 C13 120.3(5)
C11 C12 H12 119.8
C13 C12 H12 119.8
C12 C13 C14 121.3(5)
C12 C13 H13 119.4
C14 C13 H13 119.4
C13 C14 C9 118.1(4)
C13 C14 C18 120.8(4)
C9 C14 C18 121.0(4)
C16 C15 C10 111.9(5)
C16 C15 C17 110.4(5)
C10 C15 C17 111.6(5)
C16 C15 H15 107.6
C10 C15 H15 107.6
C17 C15 H15 107.6
C15 C16 H16A 109.5
C15 C16 H16B 109.5
H16A C16 H16B 109.5
C15 C16 H16C 109.5
H16A C16 H16C 109.5
H16B C16 H16C 109.5
C15 C17 H17A 109.5
C15 C17 H17B 109.5
H17A C17 H17B 109.5
C15 C17 H17C 109.5
H17A C17 H17C 109.5
H17B C17 H17C 109.5
C14 C18 C19 113.7(4)
C14 C18 C20 110.7(4)
C19 C18 C20 108.9(5)
C14 C18 H18 107.8
C19 C18 H18 107.8
C20 C18 H18 107.8
C18 C19 H19A 109.5
C18 C19 H19B 109.5
H19A C19 H19B 109.5
C18 C19 H19C 109.5
H19A C19 H19C 109.5
H19B C19 H19C 109.5
C18 C20 H20A 109.5
C18 C20 H20B 109.5
H20A C20 H20B 109.5
C18 C20 H20C 109.5
H20A C20 H20C 109.5
H20B C20 H20C 109.5
C26 C21 C22 121.6(5)
C26 C21 N2 119.4(4)
C22 C21 N2 119.0(4)
C23 C22 C21 117.2(5)
C23 C22 C27 120.8(5)
C21 C22 C27 121.9(5)
C24 C23 C22 122.0(6)
C24 C23 H23 119.0
C22 C23 H23 119.0
C23 C24 C25 120.3(6)
C23 C24 H24 119.8
C25 C24 H24 119.8
C24 C25 C26 120.6(5)
C24 C25 H25 119.7
C26 C25 H25 119.7
C25 C26 C21 118.2(5)
C25 C26 C30 120.1(5)
C21 C26 C30 121.6(5)
C29 C27 C22 112.9(5)
C29 C27 C28 109.7(5)
C22 C27 C28 110.9(5)
C29 C27 H27 107.7
C22 C27 H27 107.7
C28 C27 H27 107.7
C27 C28 H28A 109.5
C27 C28 H28B 109.5
H28A C28 H28B 109.5
C27 C28 H28C 109.5
H28A C28 H28C 109.5
H28B C28 H28C 109.5
C27 C29 H29A 109.5
C27 C29 H29B 109.5
H29A C29 H29B 109.5
C27 C29 H29C 109.5
H29A C29 H29C 109.5
H29B C29 H29C 109.5
C31 C30 C26 110.2(5)
C31 C30 C32 109.8(5)
C26 C30 C32 112.3(5)
C31 C30 H30 108.2
C26 C30 H30 108.2
C32 C30 H30 108.2
C30 C31 H31A 109.5
C30 C31 H31B 109.5
H31A C31 H31B 109.5
C30 C31 H31C 109.5
H31A C31 H31C 109.5
H31B C31 H31C 109.5
C30 C32 H32A 109.5
C30 C32 H32B 109.5
H32A C32 H32B 109.5
C30 C32 H32C 109.5
H32A C32 H32C 109.5
H32B C32 H32C 109.5
C9 N1 C8 121.1(4)
C9 N1 H1A 113(4)
C8 N1 H1A 110(4)
C7 N2 C21 121.7(4)
C7 N2 P1 115.3(3)
C21 N2 P1 123.0(3)
N2 P1 C1 89.9(2)

loop_
_geom_bond_atom_site_label_1
_geom_bond_atom_site_label_2
_geom_bond_distance
C1 C2 1.414(6)
C1 C6 1.438(6)
C1 P1 1.749(5)
C2 C3 1.383(7)
C2 C8 1.496(7)
C3 C4 1.410(7)
C3 H4 0.9500
C4 C5 1.357(7)
C4 H5 0.9500
C5 C6 1.420(7)
C5 H6 0.9500
C6 C7 1.403(7)
C7 N2 1.369(6)
C7 H7A 0.9500
C8 N1 1.459(6)
C8 H8A 0.9900
C8 H8B 0.9900
C9 C10 1.409(7)
C9 N1 1.420(6)
C9 C14 1.421(7)
C10 C11 1.383(7)
C10 C15 1.526(7)
C11 C12 1.364(8)
C11 H11 0.9500
C12 C13 1.369(7)
C12 H12 0.9500
C13 C14 1.390(7)
C13 H13 0.9500
C14 C18 1.522(7)
C15 C16 1.522(8)
C15 C17 1.533(8)
C15 H15 1.0000
C16 H16A 0.9800
C16 H16B 0.9800
C16 H16C 0.9800
C17 H17A 0.9800
C17 H17B 0.9800
C17 H17C 0.9800
C18 C19 1.526(8)
C18 C20 1.535(7)
C18 H18 1.0000
C19 H19A 0.9800
C19 H19B 0.9800
C19 H19C 0.9800
C20 H20A 0.9800
C20 H20B 0.9800
C20 H20C 0.9800
C21 C26 1.399(7)
C21 C22 1.413(7)
C21 N2 1.444(6)
C22 C23 1.382(8)
C22 C27 1.514(7)
C23 C24 1.370(8)
C23 H23 0.9500
C24 C25 1.378(9)
C24 H24 0.9500
C25 C26 1.393(7)
C25 H25 0.9500
C26 C30 1.526(8)
C27 C29 1.507(9)
C27 C28 1.537(9)
C27 H27 1.0000
C28 H28A 0.9800
C28 H28B 0.9800
C28 H28C 0.9800
C29 H29A 0.9800
C29 H29B 0.9800
C29 H29C 0.9800
C30 C31 1.525(9)
C30 C32 1.537(8)
C30 H30 1.0000
C31 H31A 0.9800
C31 H31B 0.9800
C31 H31C 0.9800
C32 H32A 0.9800
C32 H32B 0.9800
C32 H32C 0.9800
N1 H1A 0.90(3)
N2 P1 1.729(4)

loop_
_geom_torsion_atom_site_label_1
_geom_torsion_atom_site_label_2
_geom_torsion_atom_site_label_3
_geom_torsion_atom_site_label_4
_geom_torsion
C6 C1 C2 C3 0.4(6)
P1 C1 C2 C3 179.3(4)
C6 C1 C2 C8 179.3(4)
P1 C1 C2 C8 -1.8(7)
C1 C2 C3 C4 0.4(7)
C8 C2 C3 C4 -178.6(5)
C2 C3 C4 C5 -0.2(8)
C3 C4 C5 C6 -0.7(7)
C4 C5 C6 C7 -178.7(5)
C4 C5 C6 C1 1.5(7)
C2 C1 C6 C7 178.8(4)
P1 C1 C6 C7 -0.3(5)
C2 C1 C6 C5 -1.3(6)
P1 C1 C6 C5 179.6(4)
C5 C6 C7 N2 -179.9(4)
C1 C6 C7 N2 0.0(5)
C3 C2 C8 N1 -165.8(5)
C1 C2 C8 N1 15.3(6)
N1 C9 C10 C11 180.0(4)
C14 C9 C10 C11 4.1(7)
N1 C9 C10 C15 1.9(7)
C14 C9 C10 C15 -173.9(4)
C9 C10 C11 C12 -2.8(8)
C15 C10 C11 C12 175.3(5)
C10 C11 C12 C13 0.0(9)
C11 C12 C13 C14 1.7(9)
C12 C13 C14 C9 -0.3(7)
C12 C13 C14 C18 -177.2(5)
C10 C9 C14 C13 -2.6(7)
N1 C9 C14 C13 -178.5(4)
C10 C9 C14 C18 174.3(4)
N1 C9 C14 C18 -1.6(7)
C11 C10 C15 C16 63.8(7)
C9 C10 C15 C16 -118.2(6)
C11 C10 C15 C17 -60.5(7)
C9 C10 C15 C17 117.6(6)
C13 C14 C18 C19 -24.8(7)
C9 C14 C18 C19 158.4(5)
C13 C14 C18 C20 98.1(6)
C9 C14 C18 C20 -78.7(6)
C26 C21 C22 C23 -3.0(8)
N2 C21 C22 C23 179.9(5)
C26 C21 C22 C27 177.0(5)
N2 C21 C22 C27 -0.1(7)
C21 C22 C23 C24 1.6(9)
C27 C22 C23 C24 -178.4(5)
C22 C23 C24 C25 0.6(10)
C23 C24 C25 C26 -1.5(10)
C24 C25 C26 C21 0.2(9)
C24 C25 C26 C30 178.3(6)
C22 C21 C26 C25 2.1(7)
N2 C21 C26 C25 179.2(5)
C22 C21 C26 C30 -176.0(5)
N2 C21 C26 C30 1.1(7)
C23 C22 C27 C29 -52.8(7)
C21 C22 C27 C29 127.2(6)
C23 C22 C27 C28 70.8(7)
C21 C22 C27 C28 -109.2(6)
C25 C26 C30 C31 -77.4(6)
C21 C26 C30 C31 100.7(6)
C25 C26 C30 C32 45.3(7)
C21 C26 C30 C32 -136.6(6)
C10 C9 N1 C8 67.9(7)
C14 C9 N1 C8 -116.3(5)
C2 C8 N1 C9 -159.2(4)
C6 C7 N2 C21 -179.1(4)
C6 C7 N2 P1 0.3(5)
C26 C21 N2 C7 93.1(6)
C22 C21 N2 C7 -89.8(6)
C26 C21 N2 P1 -86.2(5)
C22 C21 N2 P1 91.0(5)
C7 N2 P1 C1 -0.4(3)
C21 N2 P1 C1 179.0(4)
C2 C1 P1 N2 -178.6(4)
C6 C1 P1 N2 0.3(3)
